data_2220158
loop_
_publ_author_name
'Nikulin, Mikhail V.'
'Voskoboynikov, Alexander Z.'
'Suponitsky, Kyrill Yu.'

_publ_section_title
;The cocrystal
 10-(2-methyl-4-phenyl-1<i>H</i>-inden-6-yl)-10<i>H</i>-phenothiazine--10-(2-methyl-7-phenyl-1<i>H</i>-inden-5-yl)-10<i>H</i>-phenothiazine
 (0.54/0.46)
;
_journal_coeditor_code FB2115
_journal_issue 12
_journal_name_full 'Acta Crystallographica Section E'
_journal_page_first o2317
_journal_paper_doi 10.1107/S1600536808036210
_journal_volume 64
_journal_year 2008
_chemical_formula_iupac '0.535C28 H21 N S, 0.465C28 H21 N S'
_chemical_formula_moiety '0.535(C28 H21 N S), 0.465(C28 H21 N S)'
_chemical_formula_sum 'C28 H21 N S'
_chemical_formula_weight 403.52
_chemical_name_systematic
'10-(2-methyl-4-phenyl-1<i>H</i>-inden-6-yl)-10<i>H</i>-phenothiazine--10-(2-methyl-7-phenyl-1<i>H</i>-inden-5-yl)-10<i>H</i>-phenothiazine (0.54/0.46)'
_space_group_IT_number 2
_symmetry_cell_setting triclinic
_symmetry_space_group_name_Hall '-P 1'
_symmetry_space_group_name_H-M 'P -1'
_atom_sites_solution_hydrogens difmap
_atom_sites_solution_primary direct
_atom_sites_solution_secondary difmap
_audit_creation_method SHELXL-97
_cell_angle_alpha 77.4920(10)
_cell_angle_beta 64.8070(10)
_cell_angle_gamma 82.9690(10)
_cell_formula_units_Z 4
_cell_length_a 12.6480(6)
_cell_length_b 12.6654(6)
_cell_length_c 14.6970(7)
_cell_measurement_reflns_used 5458
_cell_measurement_temperature 100(2)
_cell_measurement_theta_max 28.76
_cell_measurement_theta_min 2.38
_cell_volume 2078.61(17)
_computing_cell_refinement 'SMART (Bruker, 2005)'
_computing_data_collection 'APEX2 (Bruker, 2005)'
_computing_data_reduction 'SMART (Bruker, 2005)'
_computing_molecular_graphics 'SHELXTL (Sheldrick, 2008)'
_computing_publication_material 'SHELXTL (Sheldrick, 2008)'
_computing_structure_refinement 'SHELXTL (Sheldrick, 2008)'
_computing_structure_solution 'SHELXTL (Sheldrick, 2008)'
_diffrn_ambient_temperature 100(2)
_diffrn_measured_fraction_theta_full 0.996
_diffrn_measured_fraction_theta_max 0.996
_diffrn_measurement_device_type 'Bruker SMART APEXII CCD'
_diffrn_measurement_method '\f and \w'
_diffrn_radiation_monochromator graphite
_diffrn_radiation_source 'fine-focus sealed tube'
_diffrn_radiation_type MoK\a
_diffrn_radiation_wavelength 0.71073
_diffrn_reflns_av_R_equivalents 0.0356
_diffrn_reflns_av_sigmaI/netI 0.0538
_diffrn_reflns_limit_h_max 17
_diffrn_reflns_limit_h_min -17
_diffrn_reflns_limit_k_max 17
_diffrn_reflns_limit_k_min -17
_diffrn_reflns_limit_l_max 20
_diffrn_reflns_limit_l_min -20
_diffrn_reflns_number 25507
_diffrn_reflns_theta_full 29.00
_diffrn_reflns_theta_max 29.00
_diffrn_reflns_theta_min 1.65
_diffrn_standards_number 0
_exptl_absorpt_coefficient_mu 0.171
_exptl_absorpt_correction_T_max 0.983
_exptl_absorpt_correction_T_min 0.961
_exptl_absorpt_correction_type multi-scan
_exptl_absorpt_process_details '(APEX2; Bruker, 2005)'
_exptl_crystal_colour yellow
_exptl_crystal_density_diffrn 1.289
_exptl_crystal_density_method 'not measured'
_exptl_crystal_description prism
_exptl_crystal_F_000 848
_exptl_crystal_size_max 0.20
_exptl_crystal_size_mid 0.15
_exptl_crystal_size_min 0.10
_refine_diff_density_max 0.352
_refine_diff_density_min -0.339
_refine_ls_extinction_method none
_refine_ls_goodness_of_fit_ref 1.014
_refine_ls_hydrogen_treatment constr
_refine_ls_matrix_type full
_refine_ls_number_parameters 569
_refine_ls_number_reflns 10999
_refine_ls_number_restraints 44
_refine_ls_restrained_S_all 1.014
_refine_ls_R_factor_all 0.0747
_refine_ls_R_factor_gt 0.0447
_refine_ls_shift/su_max 0.000
_refine_ls_shift/su_mean 0.000
_refine_ls_structure_factor_coef Fsqd
_refine_ls_weighting_details 'calc w=1/[\s^2^(Fo^2^)+(0.0417P)^2^+0.4032P] where P=(Fo^2^+2Fc^2^)/3'
_refine_ls_weighting_scheme calc
_refine_ls_wR_factor_gt 0.0925
_refine_ls_wR_factor_ref 0.1050
_reflns_number_gt 7713
_reflns_number_total 10999
_reflns_threshold_expression I>2\s(I)
_cod_data_source_file fb2115.cif
_cod_data_source_block I
_cod_depositor_comments
;
The following automatic conversions were performed:
'_symmetry_cell_setting' value 'Triclinic' changed to 'triclinic'
according to '/home/saulius/struct/CIF-dictionaries/cif_core.dic'
dictionary named 'cif_core.dic' version 2.4.1 from 2010-06-29.

Automatic conversion script
Id: cif_fix_enum 1527 2010-12-29 10:47:43Z saulius 

The following automatic conversions were performed:

'_symmetry_cell_setting' value 'Triclinic' changed to 'triclinic'
according to /home/saulius/struct/CIF-dictionaries/cif_core.dic
dictionary named 'cif_core.dic' version 2.4.1 from 2010-06-29.

Automatic conversion script
Id: cif_fix_values 1715 2011-07-08 13:25:40Z adriana 
;
_cod_original_cell_volume 2078.62(17)
_cod_database_code 2220158
_cod_database_fobs_code 2220158

loop_
_symmetry_equiv_pos_as_xyz
'x, y, z'
'-x, -y, -z'

loop_
_atom_site_type_symbol
_atom_site_label
_atom_site_fract_x
_atom_site_fract_y
_atom_site_fract_z
_atom_site_U_iso_or_equiv
_atom_site_adp_type
_atom_site_calc_flag
_atom_site_refinement_flags
_atom_site_occupancy
_atom_site_disorder_assembly
_atom_site_disorder_group
S S1 -0.38737(4) 0.28779(4) 0.38391(4) 0.03348(11) Uani d . 1 . .
N N1 -0.14054(11) 0.36876(10) 0.28600(10) 0.0213(3) Uani d . 1 . .
C C3A 0.3165(4) 0.5267(8) 0.0573(4) 0.0219(11) Uani d PD 0.64 A 1
H H3AA 0.3691 0.5586 0.0735 0.026 Uiso calc PR 0.64 A 1
C C2A 0.3355(5) 0.5131(4) -0.0372(3) 0.0231(9) Uani d PD 0.64 A 1
C C1A 0.2319(5) 0.4617(9) -0.0324(3) 0.0246(11) Uani d PD 0.64 A 1
H H1AA 0.2552 0.3920 -0.0569 0.030 Uiso calc PR 0.64 A 1
H H1AB 0.1956 0.5100 -0.0746 0.030 Uiso calc PR 0.64 A 1
C C10A 0.4377(3) 0.5458(3) -0.1361(3) 0.0311(9) Uani d PD 0.64 A 1
H H10A 0.4939 0.5814 -0.1241 0.047 Uiso calc PR 0.64 A 1
H H10B 0.4110 0.5960 -0.1836 0.047 Uiso calc PR 0.64 A 1
H H10C 0.4752 0.4814 -0.1656 0.047 Uiso calc PR 0.64 A 1
C C1B 0.2296(9) 0.4449(17) -0.0275(5) 0.0246(11) Uani d PD 0.36 A 2
H H1BA 0.2144 0.4198 -0.0771 0.030 Uiso calc PR 0.36 A 2
C C2B 0.3296(8) 0.4872(10) -0.0430(6) 0.0231(9) Uani d PD 0.36 A 2
C C3B 0.3226(8) 0.5107(17) 0.0555(7) 0.0219(11) Uani d PD 0.36 A 2
H H3BA 0.3806 0.4652 0.0767 0.026 Uiso calc PR 0.36 A 2
H H3BB 0.3374 0.5878 0.0479 0.026 Uiso calc PR 0.36 A 2
C C10B 0.4380(6) 0.5083(6) -0.1393(5) 0.0311(9) Uani d PD 0.36 A 2
H H10D 0.4214 0.5032 -0.1976 0.047 Uiso calc PR 0.36 A 2
H H10E 0.4993 0.4546 -0.1353 0.047 Uiso calc PR 0.36 A 2
H H10F 0.4643 0.5810 -0.1484 0.047 Uiso calc PR 0.36 A 2
C C4 0.20140(13) 0.48447(12) 0.13178(11) 0.0206(3) Uani d D 1 . .
C C5 0.14160(13) 0.48424(11) 0.23689(11) 0.0191(3) Uani d . 1 A .
C C6 0.02849(14) 0.44463(11) 0.28549(12) 0.0205(3) Uani d . 1 . .
H H6A -0.0147 0.4443 0.3566 0.025 Uiso calc R 1 A .
C C7 -0.02250(13) 0.40571(12) 0.23245(12) 0.0209(3) Uani d . 1 A .
C C8 0.03690(14) 0.40435(12) 0.12884(12) 0.0226(3) Uani d . 1 . .
H H8A 0.0023 0.3769 0.0931 0.027 Uiso calc R 1 A .
C C9 0.14855(14) 0.44441(12) 0.07904(11) 0.0224(3) Uani d D 1 A .
C C11 0.19072(13) 0.52333(12) 0.29924(11) 0.0194(3) Uani d . 1 . .
C C12 0.25058(13) 0.61938(12) 0.26471(12) 0.0218(3) Uani d . 1 A .
H H12A 0.2629 0.6604 0.1989 0.026 Uiso calc R 1 . .
C C13 0.29250(14) 0.65589(13) 0.32554(13) 0.0253(3) Uani d . 1 . .
H H13A 0.3328 0.7217 0.3014 0.030 Uiso calc R 1 A .
C C14 0.27550(14) 0.59619(13) 0.42142(12) 0.0259(3) Uani d . 1 A .
H H14A 0.3040 0.6212 0.4630 0.031 Uiso calc R 1 . .
C C15 0.21710(14) 0.50040(13) 0.45646(12) 0.0261(3) Uani d . 1 . .
H H15A 0.2063 0.4590 0.5218 0.031 Uiso calc R 1 A .
C C16 0.17419(14) 0.46467(13) 0.39630(12) 0.0230(3) Uani d . 1 A .
H H16A 0.1329 0.3993 0.4214 0.028 Uiso calc R 1 . .
C C17 -0.23058(14) 0.45087(12) 0.30246(12) 0.0222(3) Uani d . 1 . .
C C18 -0.20467(14) 0.56058(12) 0.26732(12) 0.0239(3) Uani d . 1 . .
H H18A -0.1254 0.5810 0.2324 0.029 Uiso calc R 1 . .
C C19 -0.29344(15) 0.63977(14) 0.28299(14) 0.0302(4) Uani d . 1 . .
H H19A -0.2743 0.7137 0.2574 0.036 Uiso calc R 1 . .
C C20 -0.40919(16) 0.61252(15) 0.33534(15) 0.0366(4) Uani d . 1 . .
H H20A -0.4696 0.6672 0.3472 0.044 Uiso calc R 1 . .
C C21 -0.43612(15) 0.50402(15) 0.37037(15) 0.0349(4) Uani d . 1 . .
H H21A -0.5155 0.4843 0.4072 0.042 Uiso calc R 1 . .
C C22 -0.34799(14) 0.42418(13) 0.35195(13) 0.0254(3) Uani d . 1 . .
C C23 -0.26889(14) 0.22643(12) 0.41132(12) 0.0241(3) Uani d . 1 . .
C C24 -0.28651(16) 0.13143(13) 0.48368(12) 0.0293(4) Uani d . 1 . .
H H24A -0.3632 0.1054 0.5227 0.035 Uiso calc R 1 . .
C C25 -0.19306(17) 0.07471(14) 0.49914(13) 0.0339(4) Uani d . 1 . .
H H25A -0.2049 0.0096 0.5482 0.041 Uiso calc R 1 . .
C C26 -0.08275(17) 0.11414(14) 0.44232(13) 0.0329(4) Uani d . 1 . .
H H26A -0.0178 0.0744 0.4509 0.039 Uiso calc R 1 . .
C C27 -0.06447(15) 0.21071(13) 0.37273(13) 0.0269(3) Uani d . 1 . .
H H27A 0.0123 0.2371 0.3355 0.032 Uiso calc R 1 . .
C C28 -0.15795(14) 0.26952(12) 0.35684(11) 0.0212(3) Uani d . 1 . .
S S1' 0.52340(4) 0.90861(4) 0.22623(3) 0.03033(11) Uani d . 1 . .
N N1' 0.29876(11) 0.95936(10) 0.19830(10) 0.0224(3) Uani d . 1 . .
C C1' -0.1142(6) 0.8341(9) 0.3848(8) 0.0280(9) Uani d PD 0.57 B 3
H H1'A -0.1106 0.7772 0.4375 0.034 Uiso calc PR 0.57 B 3
C C2' -0.2113(5) 0.8666(9) 0.3686(9) 0.0234(17) Uani d PD 0.57 B 3
C C3' -0.1847(4) 0.9641(10) 0.2835(9) 0.0274(7) Uani d PD 0.57 B 3
H H3'A -0.2060 0.9525 0.2290 0.033 Uiso calc PR 0.57 B 3
H H3'B -0.2272 1.0298 0.3096 0.033 Uiso calc PR 0.57 B 3
C C10' -0.3346(6) 0.8357(13) 0.4355(11) 0.0367(7) Uani d PD 0.57 B 3
H H10G -0.3351 0.7676 0.4826 0.055 Uiso calc PR 0.57 B 3
H H10H -0.3739 0.8264 0.3931 0.055 Uiso calc PR 0.57 B 3
H H10I -0.3758 0.8928 0.4749 0.055 Uiso calc PR 0.57 B 3
C C3" -0.1803(5) 0.9560(14) 0.2818(12) 0.0274(7) Uani d PD 0.43 B 4
H H3"C -0.2280 0.9889 0.2472 0.033 Uiso calc PR 0.43 B 4
C C2" -0.2181(6) 0.8864(14) 0.3722(13) 0.0234(17) Uani d PD 0.43 B 4
C C1" -0.1148(8) 0.8372(13) 0.3937(10) 0.0280(9) Uani d PD 0.43 B 4
H H1"A -0.1235 0.8469 0.4616 0.034 Uiso calc PR 0.43 B 4
H H1"B -0.1046 0.7590 0.3909 0.034 Uiso calc PR 0.43 B 4
C C10" -0.3371(7) 0.8421(17) 0.4344(15) 0.0367(7) Uani d PD 0.43 B 4
H H10J -0.3880 0.8703 0.3989 0.055 Uiso calc PR 0.43 B 4
H H10K -0.3699 0.8640 0.5014 0.055 Uiso calc PR 0.43 B 4
H H10L -0.3317 0.7629 0.4437 0.055 Uiso calc PR 0.43 B 4
C C4' -0.05486(13) 0.97368(13) 0.24479(12) 0.0231(3) Uani d D 1 . .
C C5' 0.02241(13) 1.04173(12) 0.16016(12) 0.0218(3) Uani d . 1 B .
C C6' 0.14048(14) 1.03393(12) 0.14479(12) 0.0230(3) Uani d . 1 . .
H H6'A 0.1954 1.0785 0.0875 0.028 Uiso calc R 1 B .
C C7' 0.17846(14) 0.96234(12) 0.21175(12) 0.0225(3) Uani d . 1 B .
C C8' 0.10177(14) 0.89287(12) 0.29435(12) 0.0239(3) Uani d . 1 . .
H H8'A 0.1284 0.8427 0.3390 0.029 Uiso calc R 1 B .
C C9' -0.01475(13) 0.89899(12) 0.30968(11) 0.0239(3) Uani d D 1 B .
C C11' -0.01489(14) 1.11879(12) 0.08630(12) 0.0229(3) Uani d . 1 . .
C C12' -0.11953(15) 1.17980(13) 0.11959(14) 0.0283(4) Uani d . 1 B .
H H12B -0.1673 1.1736 0.1907 0.034 Uiso calc R 1 . .
C C13' -0.15425(17) 1.24937(14) 0.04968(15) 0.0360(4) Uani d . 1 . .
H H13B -0.2259 1.2900 0.0732 0.043 Uiso calc R 1 B .
C C14' -0.08514(17) 1.25996(14) -0.05407(15) 0.0368(4) Uani d . 1 B .
H H14B -0.1095 1.3074 -0.1017 0.044 Uiso calc R 1 . .
C C15' 0.01959(17) 1.20117(13) -0.08826(14) 0.0319(4) Uani d . 1 . .
H H15B 0.0677 1.2087 -0.1594 0.038 Uiso calc R 1 B .
C C16' 0.05434(15) 1.13104(13) -0.01829(13) 0.0269(4) Uani d . 1 B .
H H16B 0.1263 1.0909 -0.0422 0.032 Uiso calc R 1 . .
C C17' 0.33336(13) 1.04156(12) 0.23036(11) 0.0204(3) Uani d . 1 . .
C C18' 0.26413(14) 1.13481(13) 0.25307(12) 0.0249(3) Uani d . 1 . .
H H18B 0.1917 1.1438 0.2468 0.030 Uiso calc R 1 . .
C C19' 0.29908(16) 1.21455(13) 0.28463(12) 0.0288(4) Uani d . 1 . .
H H19B 0.2502 1.2772 0.3003 0.035 Uiso calc R 1 . .
C C20' 0.40464(16) 1.20386(14) 0.29361(13) 0.0316(4) Uani d . 1 . .
H H20B 0.4289 1.2590 0.3146 0.038 Uiso calc R 1 . .
C C21' 0.47437(15) 1.11155(14) 0.27160(12) 0.0291(4) Uani d . 1 . .
H H21B 0.5473 1.1039 0.2769 0.035 Uiso calc R 1 . .
C C22' 0.43907(13) 1.03023(13) 0.24200(12) 0.0231(3) Uani d . 1 . .
C C23' 0.49271(14) 0.87210(13) 0.13113(12) 0.0251(3) Uani d . 1 . .
C C24' 0.57445(16) 0.80923(14) 0.06501(13) 0.0333(4) Uani d . 1 . .
H H24B 0.6490 0.7934 0.0667 0.040 Uiso calc R 1 . .
C C25' 0.54849(17) 0.76935(14) -0.00342(13) 0.0363(4) Uani d . 1 . .
H H25B 0.6040 0.7249 -0.0474 0.044 Uiso calc R 1 . .
C C26' 0.44052(17) 0.79525(13) -0.00680(13) 0.0341(4) Uani d . 1 . .
H H26B 0.4223 0.7686 -0.0539 0.041 Uiso calc R 1 . .
C C27' 0.35867(15) 0.85936(13) 0.05747(12) 0.0275(4) Uani d . 1 . .
H H27B 0.2855 0.8772 0.0532 0.033 Uiso calc R 1 . .
C C28' 0.38264(14) 0.89814(12) 0.12854(12) 0.0226(3) Uani d . 1 . .

loop_
_atom_site_aniso_label
_atom_site_aniso_U_11
_atom_site_aniso_U_22
_atom_site_aniso_U_33
_atom_site_aniso_U_12
_atom_site_aniso_U_13
_atom_site_aniso_U_23
S1 0.0311(2) 0.0292(2) 0.0475(3) -0.00855(18) -0.0236(2) -0.00198(19)
N1 0.0246(7) 0.0195(6) 0.0234(7) -0.0014(5) -0.0139(6) -0.0025(5)
C3A 0.0209(9) 0.023(3) 0.0244(8) 0.0050(12) -0.0120(7) -0.0066(9)
C2A 0.0276(10) 0.024(3) 0.0216(10) 0.0081(13) -0.0133(9) -0.0097(11)
C1A 0.0295(9) 0.025(3) 0.0244(9) 0.0058(10) -0.0153(8) -0.0097(11)
C10A 0.0300(10) 0.039(3) 0.0222(10) 0.0123(16) -0.0091(8) -0.0133(14)
C1B 0.0295(9) 0.025(3) 0.0244(9) 0.0058(10) -0.0153(8) -0.0097(11)
C2B 0.0276(10) 0.024(3) 0.0216(10) 0.0081(13) -0.0133(9) -0.0097(11)
C3B 0.0209(9) 0.023(3) 0.0244(8) 0.0050(12) -0.0120(7) -0.0066(9)
C10B 0.0300(10) 0.039(3) 0.0222(10) 0.0123(16) -0.0091(8) -0.0133(14)
C4 0.0241(8) 0.0189(7) 0.0235(8) 0.0047(6) -0.0153(7) -0.0045(6)
C5 0.0254(8) 0.0150(7) 0.0215(8) 0.0031(6) -0.0151(7) -0.0034(6)
C6 0.0280(8) 0.0175(7) 0.0191(7) 0.0012(6) -0.0135(7) -0.0028(6)
C7 0.0253(8) 0.0160(7) 0.0239(8) -0.0002(6) -0.0139(7) -0.0013(6)
C8 0.0302(8) 0.0213(8) 0.0233(8) 0.0012(6) -0.0174(7) -0.0057(6)
C9 0.0294(8) 0.0210(7) 0.0217(8) 0.0061(6) -0.0157(7) -0.0068(6)
C11 0.0197(7) 0.0218(7) 0.0199(7) 0.0043(6) -0.0110(6) -0.0067(6)
C12 0.0239(8) 0.0227(8) 0.0213(8) 0.0014(6) -0.0123(7) -0.0041(6)
C13 0.0243(8) 0.0250(8) 0.0313(9) -0.0009(6) -0.0141(7) -0.0084(7)
C14 0.0270(8) 0.0322(9) 0.0275(8) 0.0057(7) -0.0178(7) -0.0136(7)
C15 0.0320(9) 0.0300(9) 0.0203(8) 0.0060(7) -0.0153(7) -0.0072(7)
C16 0.0281(8) 0.0215(8) 0.0216(8) 0.0018(6) -0.0123(7) -0.0058(6)
C17 0.0283(8) 0.0231(8) 0.0224(8) 0.0009(6) -0.0176(7) -0.0047(6)
C18 0.0281(8) 0.0233(8) 0.0260(8) -0.0015(7) -0.0174(7) -0.0025(6)
C19 0.0373(10) 0.0228(8) 0.0377(10) 0.0017(7) -0.0238(8) -0.0037(7)
C20 0.0335(10) 0.0311(10) 0.0543(12) 0.0086(8) -0.0280(9) -0.0106(9)
C21 0.0259(9) 0.0397(10) 0.0446(11) 0.0006(8) -0.0199(8) -0.0082(8)
C22 0.0285(8) 0.0254(8) 0.0299(9) -0.0031(7) -0.0197(7) -0.0027(7)
C23 0.0320(9) 0.0224(8) 0.0232(8) -0.0015(7) -0.0147(7) -0.0071(6)
C24 0.0403(10) 0.0238(8) 0.0222(8) -0.0071(7) -0.0101(8) -0.0035(7)
C25 0.0537(12) 0.0218(8) 0.0239(9) -0.0022(8) -0.0160(9) 0.0007(7)
C26 0.0423(11) 0.0258(9) 0.0331(10) 0.0061(8) -0.0207(9) -0.0034(7)
C27 0.0306(9) 0.0228(8) 0.0288(9) 0.0018(7) -0.0143(8) -0.0051(7)
C28 0.0299(8) 0.0187(7) 0.0188(7) -0.0015(6) -0.0129(7) -0.0045(6)
S1' 0.0272(2) 0.0343(2) 0.0333(2) 0.00648(18) -0.01859(19) -0.00491(18)
N1' 0.0209(6) 0.0239(7) 0.0257(7) 0.0022(5) -0.0122(6) -0.0071(5)
C1' 0.0333(9) 0.0284(11) 0.0237(15) -0.0090(8) -0.0120(9) -0.0028(12)
C2' 0.0287(10) 0.019(4) 0.0246(11) -0.0039(16) -0.0081(10) -0.013(2)
C3' 0.0242(9) 0.0370(17) 0.0240(9) -0.0053(9) -0.0111(8) -0.0068(10)
C10' 0.0325(10) 0.048(2) 0.0277(10) -0.0138(10) -0.0077(8) -0.0067(10)
C3" 0.0242(9) 0.0370(17) 0.0240(9) -0.0053(9) -0.0111(8) -0.0068(10)
C2" 0.0287(10) 0.019(4) 0.0246(11) -0.0039(16) -0.0081(10) -0.013(2)
C1" 0.0333(9) 0.0284(11) 0.0237(15) -0.0090(8) -0.0120(9) -0.0028(12)
C10" 0.0325(10) 0.048(2) 0.0277(10) -0.0138(10) -0.0077(8) -0.0067(10)
C4' 0.0243(8) 0.0273(8) 0.0218(8) -0.0023(6) -0.0118(7) -0.0068(6)
C5' 0.0251(8) 0.0218(8) 0.0235(8) -0.0016(6) -0.0137(7) -0.0058(6)
C6' 0.0245(8) 0.0234(8) 0.0223(8) -0.0042(6) -0.0111(7) -0.0019(6)
C7' 0.0240(8) 0.0229(8) 0.0249(8) -0.0004(6) -0.0127(7) -0.0077(6)
C8' 0.0298(9) 0.0218(8) 0.0233(8) 0.0005(7) -0.0146(7) -0.0032(6)
C9' 0.0281(8) 0.0241(8) 0.0210(8) -0.0048(7) -0.0106(7) -0.0039(6)
C11' 0.0266(8) 0.0215(8) 0.0275(8) -0.0038(6) -0.0173(7) -0.0035(6)
C12' 0.0301(9) 0.0283(9) 0.0344(9) 0.0000(7) -0.0187(8) -0.0104(7)
C13' 0.0390(10) 0.0280(9) 0.0530(12) 0.0066(8) -0.0310(10) -0.0102(8)
C14' 0.0543(12) 0.0235(9) 0.0482(12) -0.0013(8) -0.0393(10) 0.0009(8)
C15' 0.0462(11) 0.0235(8) 0.0322(9) -0.0066(8) -0.0235(9) 0.0009(7)
C16' 0.0327(9) 0.0229(8) 0.0287(9) -0.0021(7) -0.0170(8) -0.0024(7)
C17' 0.0222(8) 0.0215(8) 0.0177(7) -0.0021(6) -0.0093(6) -0.0008(6)
C18' 0.0276(8) 0.0252(8) 0.0231(8) 0.0018(7) -0.0124(7) -0.0043(6)
C19' 0.0386(10) 0.0253(8) 0.0241(8) 0.0009(7) -0.0142(8) -0.0060(7)
C20' 0.0441(11) 0.0300(9) 0.0269(9) -0.0099(8) -0.0187(8) -0.0039(7)
C21' 0.0293(9) 0.0364(10) 0.0265(9) -0.0075(7) -0.0168(8) -0.0007(7)
C22' 0.0228(8) 0.0269(8) 0.0196(8) -0.0012(6) -0.0102(7) -0.0008(6)
C23' 0.0266(8) 0.0228(8) 0.0224(8) -0.0009(6) -0.0089(7) 0.0004(6)
C24' 0.0298(9) 0.0283(9) 0.0302(9) 0.0027(7) -0.0046(8) -0.0002(7)
C25' 0.0443(11) 0.0242(9) 0.0248(9) 0.0006(8) -0.0005(8) -0.0036(7)
C26' 0.0534(12) 0.0229(8) 0.0227(9) -0.0068(8) -0.0122(8) -0.0015(7)
C27' 0.0359(9) 0.0226(8) 0.0237(8) -0.0035(7) -0.0128(8) -0.0007(6)
C28' 0.0274(8) 0.0173(7) 0.0203(8) -0.0020(6) -0.0090(7) 0.0008(6)

loop_
_atom_type_symbol
_atom_type_description
_atom_type_scat_dispersion_real
_atom_type_scat_dispersion_imag
_atom_type_scat_source
C C 0.0033 0.0016 'International Tables Vol C Tables 4.2.6.8 and 6.1.1.4'
H H 0.0000 0.0000 'International Tables Vol C Tables 4.2.6.8 and 6.1.1.4'
N N 0.0061 0.0033 'International Tables Vol C Tables 4.2.6.8 and 6.1.1.4'
S S 0.1246 0.1234 'International Tables Vol C Tables 4.2.6.8 and 6.1.1.4'

loop_
_geom_angle_atom_site_label_1
_geom_angle_atom_site_label_2
_geom_angle_atom_site_label_3
_geom_angle
C23 S1 C22 99.26(7)
C28 N1 C17 120.20(13)
C28 N1 C7 116.80(12)
C17 N1 C7 115.94(12)
C2A C3A C4 109.6(3)
C2A C3A H3AA 125.2
C4 C3A H3AA 125.2
C3A C2A C10A 128.7(4)
C3A C2A C1A 109.7(2)
C10A C2A C1A 121.6(4)
C2A C1A C9 104.8(3)
C2A C1A H1AA 110.8
C9 C1A H1AA 110.8
C2A C1A H1AB 110.8
C9 C1A H1AB 110.8
H1AA C1A H1AB 108.9
C2B C1B C9 107.7(5)
C2B C1B H1BA 126.1
C9 C1B H1BA 126.1
C1B C2B C10B 128.7(6)
C1B C2B C3B 110.3(3)
C10B C2B C3B 121.0(6)
C4 C3B C2B 105.2(4)
C4 C3B H3BA 110.7
C2B C3B H3BA 110.7
C4 C3B H3BB 110.7
C2B C3B H3BB 110.7
H3BA C3B H3BB 108.8
C2B C10B H10D 109.5
C2B C10B H10E 109.5
H10D C10B H10E 109.5
C2B C10B H10F 109.5
H10D C10B H10F 109.5
H10E C10B H10F 109.5
C5 C4 C9 120.40(13)
C5 C4 C3A 130.8(3)
C9 C4 C3A 108.7(2)
C5 C4 C3B 133.7(4)
C9 C4 C3B 105.6(4)
C6 C5 C4 117.16(13)
C6 C5 C11 118.59(13)
C4 C5 C11 124.26(13)
C7 C6 C5 121.77(14)
C7 C6 H6A 119.1
C5 C6 H6A 119.1
C8 C7 C6 121.28(14)
C8 C7 N1 119.44(13)
C6 C7 N1 119.26(14)
C7 C8 C9 117.84(14)
C7 C8 H8A 121.1
C9 C8 H8A 121.1
C8 C9 C4 121.55(13)
C8 C9 C1B 127.3(4)
C4 C9 C1B 111.0(4)
C8 C9 C1A 131.1(3)
C4 C9 C1A 107.2(2)
C12 C11 C16 118.30(14)
C12 C11 C5 121.74(13)
C16 C11 C5 119.94(13)
C13 C12 C11 120.71(14)
C13 C12 H12A 119.6
C11 C12 H12A 119.6
C14 C13 C12 120.02(15)
C14 C13 H13A 120.0
C12 C13 H13A 120.0
C15 C14 C13 119.98(14)
C15 C14 H14A 120.0
C13 C14 H14A 120.0
C14 C15 C16 119.97(15)
C14 C15 H15A 120.0
C16 C15 H15A 120.0
C15 C16 C11 121.01(15)
C15 C16 H16A 119.5
C11 C16 H16A 119.5
C22 C17 C18 117.88(14)
C22 C17 N1 120.76(14)
C18 C17 N1 121.34(14)
C19 C18 C17 120.71(15)
C19 C18 H18A 119.6
C17 C18 H18A 119.6
C20 C19 C18 120.84(16)
C20 C19 H19A 119.6
C18 C19 H19A 119.6
C19 C20 C21 119.03(16)
C19 C20 H20A 120.5
C21 C20 H20A 120.5
C22 C21 C20 120.46(17)
C22 C21 H21A 119.8
C20 C21 H21A 119.8
C21 C22 C17 120.98(15)
C21 C22 S1 118.54(13)
C17 C22 S1 120.31(12)
C24 C23 C28 120.85(15)
C24 C23 S1 118.92(13)
C28 C23 S1 120.13(12)
C25 C24 C23 120.47(16)
C25 C24 H24A 119.8
C23 C24 H24A 119.8
C26 C25 C24 118.89(15)
C26 C25 H25A 120.6
C24 C25 H25A 120.6
C25 C26 C27 121.25(16)
C25 C26 H26A 119.4
C27 C26 H26A 119.4
C26 C27 C28 120.59(16)
C26 C27 H27A 119.7
C28 C27 H27A 119.7
C23 C28 C27 117.81(14)
C23 C28 N1 120.99(14)
C27 C28 N1 121.19(14)
C23' S1' C22' 99.80(7)
C28' N1' C17' 120.76(13)
C28' N1' C7' 118.85(12)
C17' N1' C7' 117.57(12)
C2' C1' C9' 110.6(4)
C2' C1' H1'A 124.7
C9' C1' H1'A 124.7
C1' C2' C10' 128.5(5)
C1' C2' C3' 109.2(3)
C10' C2' C3' 120.7(5)
C4' C3' C2' 103.4(4)
C4' C3' H3'A 111.1
C2' C3' H3'A 111.1
C4' C3' H3'B 111.1
C2' C3' H3'B 111.1
H3'A C3' H3'B 109.1
C2" C3" C4' 110.2(5)
C2" C3" H3"C 124.9
C4' C3" H3"C 124.9
C3" C2" C10" 128.3(7)
C3" C2" C1" 109.4(3)
C10" C2" C1" 121.1(6)
C9' C1" C2" 103.1(5)
C9' C1" H1"A 111.2
C2" C1" H1"A 111.2
C9' C1" H1"B 111.2
C2" C1" H1"B 111.2
H1"A C1" H1"B 109.1
C5' C4' C9' 120.86(14)
C5' C4' C3" 132.4(5)
C9' C4' C3" 106.6(5)
C5' C4' C3' 130.3(4)
C9' C4' C3' 108.8(4)
C4' C5' C6' 117.28(14)
C4' C5' C11' 122.90(14)
C6' C5' C11' 119.81(14)
C7' C6' C5' 121.33(15)
C7' C6' H6'A 119.3
C5' C6' H6'A 119.3
C6' C7' C8' 121.13(14)
C6' C7' N1' 120.77(14)
C8' C7' N1' 118.10(13)
C9' C8' C7' 118.05(14)
C9' C8' H8'A 121.0
C7' C8' H8'A 121.0
C8' C9' C4' 121.29(14)
C8' C9' C1' 131.1(4)
C4' C9' C1' 107.5(4)
C8' C9' C1" 128.8(5)
C4' C9' C1" 109.9(5)
C16' C11' C12' 118.44(14)
C16' C11' C5' 120.28(14)
C12' C11' C5' 121.27(15)
C13' C12' C11' 120.54(17)
C13' C12' H12B 119.7
C11' C12' H12B 119.7
C14' C13' C12' 120.39(17)
C14' C13' H13B 119.8
C12' C13' H13B 119.8
C13' C14' C15' 119.79(16)
C13' C14' H14B 120.1
C15' C14' H14B 120.1
C14' C15' C16' 119.91(17)
C14' C15' H15B 120.0
C16' C15' H15B 120.0
C15' C16' C11' 120.92(16)
C15' C16' H16B 119.5
C11' C16' H16B 119.5
C18' C17' C22' 117.86(14)
C18' C17' N1' 121.80(13)
C22' C17' N1' 120.33(14)
C19' C18' C17' 121.14(15)
C19' C18' H18B 119.4
C17' C18' H18B 119.4
C20' C19' C18' 120.61(16)
C20' C19' H19B 119.7
C18' C19' H19B 119.7
C19' C20' C21' 118.99(15)
C19' C20' H20B 120.5
C21' C20' H20B 120.5
C20' C21' C22' 120.84(15)
C20' C21' H21B 119.6
C22' C21' H21B 119.6
C21' C22' C17' 120.51(15)
C21' C22' S1' 119.53(12)
C17' C22' S1' 119.85(12)
C24' C23' C28' 120.54(16)
C24' C23' S1' 119.08(13)
C28' C23' S1' 120.12(12)
C25' C24' C23' 120.71(17)
C25' C24' H24B 119.6
C23' C24' H24B 119.6
C24' C25' C26' 119.03(17)
C24' C25' H25B 120.5
C26' C25' H25B 120.5
C25' C26' C27' 120.99(17)
C25' C26' H26B 119.5
C27' C26' H26B 119.5
C26' C27' C28' 120.61(16)
C26' C27' H27B 119.7
C28' C27' H27B 119.7
C27' C28' C23' 118.09(15)
C27' C28' N1' 121.81(14)
C23' C28' N1' 120.08(14)

loop_
_geom_bond_atom_site_label_1
_geom_bond_atom_site_label_2
_geom_bond_distance
S1 C23 1.7621(16)
S1 C22 1.7643(16)
N1 C28 1.4206(19)
N1 C17 1.4217(19)
N1 C7 1.442(2)
C3A C2A 1.351(6)
C3A C4 1.478(3)
C3A H3AA 0.9500
C2A C10A 1.492(3)
C2A C1A 1.502(6)
C1A C9 1.507(3)
C1A H1AA 0.9900
C1A H1AB 0.9900
C10A H10A 0.9800
C10A H10B 0.9800
C10A H10C 0.9800
C1B C2B 1.345(7)
C1B C9 1.461(5)
C1B H1BA 0.9500
C2B C10B 1.493(3)
C2B C3B 1.504(8)
C3B C4 1.489(5)
C3B H3BA 0.9900
C3B H3BB 0.9900
C10B H10D 0.9800
C10B H10E 0.9800
C10B H10F 0.9800
C4 C5 1.401(2)
C4 C9 1.414(2)
C5 C6 1.400(2)
C5 C11 1.493(2)
C6 C7 1.393(2)
C6 H6A 0.9500
C7 C8 1.385(2)
C8 C9 1.386(2)
C8 H8A 0.9500
C11 C12 1.393(2)
C11 C16 1.398(2)
C12 C13 1.392(2)
C12 H12A 0.9500
C13 C14 1.387(2)
C13 H13A 0.9500
C14 C15 1.381(2)
C14 H14A 0.9500
C15 C16 1.387(2)
C15 H15A 0.9500
C16 H16A 0.9500
C17 C22 1.395(2)
C17 C18 1.401(2)
C18 C19 1.387(2)
C18 H18A 0.9500
C19 C20 1.380(3)
C19 H19A 0.9500
C20 C21 1.389(3)
C20 H20A 0.9500
C21 C22 1.387(2)
C21 H21A 0.9500
C23 C24 1.392(2)
C23 C28 1.396(2)
C24 C25 1.384(2)
C24 H24A 0.9500
C25 C26 1.375(3)
C25 H25A 0.9500
C26 C27 1.386(2)
C26 H26A 0.9500
C27 C28 1.397(2)
C27 H27A 0.9500
S1' C23' 1.7617(17)
S1' C22' 1.7624(16)
N1' C28' 1.412(2)
N1' C17' 1.4132(19)
N1' C7' 1.4453(19)
C1' C2' 1.348(6)
C1' C9' 1.467(4)
C1' H1'A 0.9500
C2' C10' 1.493(3)
C2' C3' 1.510(7)
C3' C4' 1.503(4)
C3' H3'A 0.9900
C3' H3'B 0.9900
C10' H10G 0.9800
C10' H10H 0.9800
C10' H10I 0.9800
C3" C2" 1.352(7)
C3" C4' 1.471(4)
C3" H3"C 0.9500
C2" C10" 1.493(3)
C2" C1" 1.503(8)
C1" C9' 1.494(4)
C1" H1"A 0.9900
C1" H1"B 0.9900
C10" H10J 0.9800
C10" H10K 0.9800
C10" H10L 0.9800
C4' C5' 1.397(2)
C4' C9' 1.402(2)
C5' C6' 1.406(2)
C5' C11' 1.489(2)
C6' C7' 1.389(2)
C6' H6'A 0.9500
C7' C8' 1.390(2)
C8' C9' 1.388(2)
C8' H8'A 0.9500
C11' C16' 1.392(2)
C11' C12' 1.397(2)
C12' C13' 1.386(2)
C12' H12B 0.9500
C13' C14' 1.383(3)
C13' H13B 0.9500
C14' C15' 1.384(3)
C14' H14B 0.9500
C15' C16' 1.390(2)
C15' H15B 0.9500
C16' H16B 0.9500
C17' C18' 1.394(2)
C17' C22' 1.405(2)
C18' C19' 1.385(2)
C18' H18B 0.9500
C19' C20' 1.384(2)
C19' H19B 0.9500
C20' C21' 1.385(2)
C20' H20B 0.9500
C21' C22' 1.386(2)
C21' H21B 0.9500
C23' C24' 1.388(2)
C23' C28' 1.406(2)
C24' C25' 1.384(3)
C24' H24B 0.9500
C25' C26' 1.384(3)
C25' H25B 0.9500
C26' C27' 1.385(2)
C26' H26B 0.9500
C27' C28' 1.397(2)
C27' H27B 0.9500

loop_
_geom_torsion_atom_site_label_1
_geom_torsion_atom_site_label_2
_geom_torsion_atom_site_label_3
_geom_torsion_atom_site_label_4
_geom_torsion
C4 C3A C2A C10A 178.3(6)
C4 C3A C2A C1A 1.0(10)
C3A C2A C1A C9 -1.0(10)
C10A C2A C1A C9 -178.6(5)
C9 C1B C2B C10B -178.0(12)
C9 C1B C2B C3B 4(2)
C1B C2B C3B C4 -4(2)
C10B C2B C3B C4 177.5(11)
C2A C3A C4 C5 -177.1(4)
C2A C3A C4 C9 -0.5(8)
C2A C3A C4 C3B 69(5)
C2B C3B C4 C5 176.8(7)
C2B C3B C4 C9 2.7(15)
C2B C3B C4 C3A -111(6)
C9 C4 C5 C6 -0.9(2)
C3A C4 C5 C6 175.3(6)
C3B C4 C5 C6 -174.3(12)
C9 C4 C5 C11 179.11(13)
C3A C4 C5 C11 -4.6(6)
C3B C4 C5 C11 5.7(12)
C4 C5 C6 C7 0.8(2)
C11 C5 C6 C7 -179.27(13)
C5 C6 C7 C8 0.1(2)
C5 C6 C7 N1 -178.26(13)
C28 N1 C7 C8 109.96(16)
C17 N1 C7 C8 -99.29(16)
C28 N1 C7 C6 -71.64(17)
C17 N1 C7 C6 79.11(17)
C6 C7 C8 C9 -0.8(2)
N1 C7 C8 C9 177.53(13)
C7 C8 C9 C4 0.7(2)
C7 C8 C9 C1B 175.9(11)
C7 C8 C9 C1A -175.1(6)
C5 C4 C9 C8 0.2(2)
C3A C4 C9 C8 -176.8(4)
C3B C4 C9 C8 175.3(9)
C5 C4 C9 C1B -175.7(9)
C3A C4 C9 C1B 7.3(10)
C3B C4 C9 C1B -0.6(13)
C5 C4 C9 C1A 176.9(5)
C3A C4 C9 C1A -0.2(6)
C3B C4 C9 C1A -8.1(10)
C2B C1B C9 C8 -177.5(9)
C2B C1B C9 C4 -1.9(17)
C2B C1B C9 C1A 61(5)
C2A C1A C9 C8 176.9(4)
C2A C1A C9 C4 0.7(8)
C2A C1A C9 C1B -119(6)
C6 C5 C11 C12 -135.67(15)
C4 C5 C11 C12 44.3(2)
C6 C5 C11 C16 42.5(2)
C4 C5 C11 C16 -137.61(15)
C16 C11 C12 C13 -0.1(2)
C5 C11 C12 C13 178.02(14)
C11 C12 C13 C14 0.4(2)
C12 C13 C14 C15 0.1(2)
C13 C14 C15 C16 -0.8(2)
C14 C15 C16 C11 1.1(2)
C12 C11 C16 C15 -0.6(2)
C5 C11 C16 C15 -178.78(14)
C28 N1 C17 C22 -31.4(2)
C7 N1 C17 C22 178.91(13)
C28 N1 C17 C18 150.34(14)
C7 N1 C17 C18 0.6(2)
C22 C17 C18 C19 1.0(2)
N1 C17 C18 C19 179.33(14)
C17 C18 C19 C20 1.3(2)
C18 C19 C20 C21 -1.5(3)
C19 C20 C21 C22 -0.8(3)
C20 C21 C22 C17 3.2(3)
C20 C21 C22 S1 -172.20(14)
C18 C17 C22 C21 -3.2(2)
N1 C17 C22 C21 178.44(15)
C18 C17 C22 S1 172.04(11)
N1 C17 C22 S1 -6.3(2)
C23 S1 C22 C21 -150.44(14)
C23 S1 C22 C17 34.16(14)
C22 S1 C23 C24 149.48(13)
C22 S1 C23 C28 -34.10(14)
C28 C23 C24 C25 -3.4(2)
S1 C23 C24 C25 172.94(13)
C23 C24 C25 C26 0.4(3)
C24 C25 C26 C27 2.0(3)
C25 C26 C27 C28 -1.4(3)
C24 C23 C28 C27 3.9(2)
S1 C23 C28 C27 -172.41(12)
C24 C23 C28 N1 -177.39(14)
S1 C23 C28 N1 6.3(2)
C26 C27 C28 C23 -1.5(2)
C26 C27 C28 N1 179.80(15)
C17 N1 C28 C23 31.4(2)
C7 N1 C28 C23 -179.11(13)
C17 N1 C28 C27 -149.93(14)
C7 N1 C28 C27 -0.5(2)
C9' C1' C2' C10' -169.4(14)
C9' C1' C2' C3' -4.3(16)
C1' C2' C3' C4' 6.9(14)
C10' C2' C3' C4' 173.4(13)
C4' C3" C2" C10" -177.0(19)
C4' C3" C2" C1" -10(2)
C3" C2" C1" C9' 7(2)
C10" C2" C1" C9' 175.3(17)
C2" C3" C4' C5' -175.7(10)
C2" C3" C4' C9' 8.5(16)
C2" C3" C4' C3' -114(15)
C2' C3' C4' C5' 172.9(6)
C2' C3' C4' C9' -7.1(10)
C2' C3' C4' C3" 51(14)
C9' C4' C5' C6' -1.6(2)
C3" C4' C5' C6' -176.9(11)
C3' C4' C5' C6' 178.3(8)
C9' C4' C5' C11' 177.11(14)
C3" C4' C5' C11' 1.9(11)
C3' C4' C5' C11' -3.0(8)
C4' C5' C6' C7' -0.7(2)
C11' C5' C6' C7' -179.51(14)
C5' C6' C7' C8' 2.4(2)
C5' C6' C7' N1' -176.53(14)
C28' N1' C7' C6' -83.26(18)
C17' N1' C7' C6' 77.90(18)
C28' N1' C7' C8' 97.75(17)
C17' N1' C7' C8' -101.09(16)
C6' C7' C8' C9' -1.7(2)
N1' C7' C8' C9' 177.33(14)
C7' C8' C9' C4' -0.7(2)
C7' C8' C9' C1' 176.1(8)
C7' C8' C9' C1" -177.6(11)
C5' C4' C9' C8' 2.4(2)
C3" C4' C9' C8' 178.7(8)
C3' C4' C9' C8' -177.5(6)
C5' C4' C9' C1' -175.1(6)
C3" C4' C9' C1' 1.2(11)
C3' C4' C9' C1' 4.9(9)
C5' C4' C9' C1" 179.8(9)
C3" C4' C9' C1" -3.8(12)
C3' C4' C9' C1" -0.1(11)
C2' C1' C9' C8' -177.6(8)
C2' C1' C9' C4' -0.4(13)
C2' C1' C9' C1" 117(12)
C2" C1" C9' C8' 175.6(9)
C2" C1" C9' C4' -1.6(15)
C2" C1" C9' C1' -66(10)
C4' C5' C11' C16' -138.00(16)
C6' C5' C11' C16' 40.7(2)
C4' C5' C11' C12' 41.7(2)
C6' C5' C11' C12' -139.62(16)
C16' C11' C12' C13' 1.1(2)
C5' C11' C12' C13' -178.54(15)
C11' C12' C13' C14' -0.5(3)
C12' C13' C14' C15' -0.3(3)
C13' C14' C15' C16' 0.6(3)
C14' C15' C16' C11' 0.0(2)
C12' C11' C16' C15' -0.9(2)
C5' C11' C16' C15' 178.79(15)
C28' N1' C17' C18' 146.99(15)
C7' N1' C17' C18' -13.8(2)
C28' N1' C17' C22' -34.1(2)
C7' N1' C17' C22' 165.08(14)
C22' C17' C18' C19' 0.9(2)
N1' C17' C18' C19' 179.85(14)
C17' C18' C19' C20' 0.5(2)
C18' C19' C20' C21' -0.7(2)
C19' C20' C21' C22' -0.7(2)
C20' C21' C22' C17' 2.2(2)
C20' C21' C22' S1' -174.09(13)
C18' C17' C22' C21' -2.3(2)
N1' C17' C22' C21' 178.80(14)
C18' C17' C22' S1' 173.97(12)
N1' C17' C22' S1' -4.9(2)
C23' S1' C22' C21' -150.37(13)
C23' S1' C22' C17' 33.35(14)
C22' S1' C23' C24' 152.87(13)
C22' S1' C23' C28' -32.85(14)
C28' C23' C24' C25' -1.2(2)
S1' C23' C24' C25' 173.09(13)
C23' C24' C25' C26' 1.6(3)
C24' C25' C26' C27' -0.5(3)
C25' C26' C27' C28' -1.0(2)
C26' C27' C28' C23' 1.4(2)
C26' C27' C28' N1' -176.94(14)
C24' C23' C28' C27' -0.3(2)
S1' C23' C28' C27' -174.49(12)
C24' C23' C28' N1' 178.03(14)
S1' C23' C28' N1' 3.8(2)
C17' N1' C28' C27' -147.03(14)
C7' N1' C28' C27' 13.5(2)
C17' N1' C28' C23' 34.7(2)
C7' N1' C28' C23' -164.74(14)
